data_2237530
loop_
_publ_author_name
'Herget, Karoline'
'Schollmeyer, Dieter'
'Detert, Heiner'

_publ_section_title
;
 3,7,11-Tris{4-[(1<i>R</i>,3<i>S</i>,4<i>S</i>)-neomenthyloxy]phenyl}tri[1,2,4]triazolo[4,3-<i>a</i>:4',3'-<i>c</i>:4'',3''-<i>e</i>][1,3,5]triazine--chloroform--ethanol
 (1/1/1)
;
_journal_coeditor_code NC2304
_journal_issue 3
_journal_name_full 'Acta Crystallographica Section E'
_journal_page_first o365
_journal_page_last o366
_journal_paper_doi 10.1107/S1600536813003498
_journal_volume 69
_journal_year 2013
_chemical_formula_moiety 'C54 H69 N9 O3, C H Cl3, C2 H6 O'
_chemical_formula_sum 'C57 H76 Cl3 N9 O4'
_chemical_formula_weight 1057.62
_chemical_melting_point 422
_chemical_name_systematic
'3,7,11-Tris{4-[(1<i>R</i>,3<i>S</i>,4<i>S</i>)-neomenthyloxy]phenyl}tri[1,2,4]triazolo[4,3-<i>a</i>:4',3'-<i>c</i>:4'',3''-<i>e</i>][1,3,5]triazine--chloroform--ethanol (1/1/1)'
_space_group_IT_number 19
_symmetry_cell_setting orthorhombic
_symmetry_space_group_name_Hall 'P 2ac 2ab'
_symmetry_space_group_name_H-M 'P 21 21 21'
_atom_sites_solution_hydrogens geom
_atom_sites_solution_primary direct
_atom_sites_solution_secondary difmap
_audit_creation_method SHELXL-97
_cell_angle_alpha 90.00
_cell_angle_beta 90.00
_cell_angle_gamma 90.00
_cell_formula_units_Z 4
_cell_length_a 6.6562(5)
_cell_length_b 14.1000(14)
_cell_length_c 60.756(5)
_cell_measurement_reflns_used 8050
_cell_measurement_temperature 193(2)
_cell_measurement_theta_max 25.03
_cell_measurement_theta_min 2.21
_cell_volume 5702.1(9)
_computing_cell_refinement 'X-AREA (Stoe & Cie, 2011)'
_computing_data_collection 'X-AREA (Stoe & Cie, 2011)'
_computing_data_reduction 'X-RED (Stoe & Cie, 2011)'
_computing_molecular_graphics 'PLATON (Spek, 2009)'
_computing_publication_material 'PLATON (Spek, 2009)'
_computing_structure_refinement 'SHELXL97 (Sheldrick, 2008)'
_computing_structure_solution 'SIR97 (Altomare <i>et al.</i>, 1999)'
_diffrn_ambient_temperature 193(2)
_diffrn_detector_area_resol_mean 6.67
_diffrn_measured_fraction_theta_full 0.989
_diffrn_measured_fraction_theta_max 0.989
_diffrn_measurement_device '2-circle goniometer'
_diffrn_measurement_device_type 'Stoe IPDS 2T'
_diffrn_measurement_method 'rotation method'
_diffrn_radiation_monochromator graphite
_diffrn_radiation_type MoK\a
_diffrn_radiation_wavelength 0.71073
_diffrn_reflns_av_R_equivalents 0.1684
_diffrn_reflns_av_sigmaI/netI 0.2754
_diffrn_reflns_limit_h_max 8
_diffrn_reflns_limit_h_min -7
_diffrn_reflns_limit_k_max 17
_diffrn_reflns_limit_k_min -17
_diffrn_reflns_limit_l_max 74
_diffrn_reflns_limit_l_min -74
_diffrn_reflns_number 32105
_diffrn_reflns_theta_full 25.82
_diffrn_reflns_theta_max 25.82
_diffrn_reflns_theta_min 2.21
_exptl_absorpt_coefficient_mu 0.213
_exptl_absorpt_correction_type none
_exptl_crystal_colour colourless
_exptl_crystal_density_diffrn 1.232
_exptl_crystal_density_method 'not measured'
_exptl_crystal_description needle
_exptl_crystal_F_000 2256
_exptl_crystal_size_max 0.5
_exptl_crystal_size_mid 0.06
_exptl_crystal_size_min 0.02
_refine_diff_density_max 0.305
_refine_diff_density_min -0.246
_refine_ls_abs_structure_details 'Flack (1983), 4585 Friedel pairs'
_refine_ls_abs_structure_Flack 0.03(14)
_refine_ls_extinction_method none
_refine_ls_goodness_of_fit_ref 0.783
_refine_ls_hydrogen_treatment constr
_refine_ls_matrix_type full
_refine_ls_number_parameters 687
_refine_ls_number_reflns 10791
_refine_ls_number_restraints 26
_refine_ls_restrained_S_all 0.786
_refine_ls_R_factor_all 0.2552
_refine_ls_R_factor_gt 0.0609
_refine_ls_shift/su_max 0.001
_refine_ls_shift/su_mean 0.000
_refine_ls_structure_factor_coef Fsqd
_refine_ls_weighting_details 'calc w=1/[\s^2^(Fo^2^)+(0.0337P)^2^+0.0000P] where P=(Fo^2^+2Fc^2^)/3'
_refine_ls_weighting_scheme calc
_refine_ls_wR_factor_obs 0.1007
_refine_ls_wR_factor_ref 0.1525
_reflns_number_gt 2815
_reflns_number_total 10791
_reflns_threshold_expression I>2\s(I)
_cod_data_source_file nc2304.cif
_cod_data_source_block I
_cod_original_cell_volume 5702.1(8)
_cod_database_code 2237530
_cod_database_fobs_code 2237530

loop_
_symmetry_equiv_pos_as_xyz
'x, y, z'
'-x+1/2, -y, z+1/2'
'x+1/2, -y+1/2, -z'
'-x, y+1/2, -z+1/2'

loop_
_atom_site_type_symbol
_atom_site_label
_atom_site_fract_x
_atom_site_fract_y
_atom_site_fract_z
_atom_site_U_iso_or_equiv
_atom_site_adp_type
_atom_site_calc_flag
_atom_site_refinement_flags
_atom_site_occupancy
_atom_site_symmetry_multiplicity
_atom_site_disorder_assembly
_atom_site_disorder_group
C C1 0.8472(11) 0.8349(5) 0.89333(11) 0.0467(18) Uani d . 1 1 . .
N N2 0.7047(9) 0.8376(4) 0.90835(9) 0.0569(17) Uani d . 1 1 . .
N N3 0.5733(9) 0.7602(4) 0.90507(9) 0.0561(16) Uani d . 1 1 . .
C C4 0.6395(11) 0.7149(5) 0.88820(11) 0.0483(19) Uani d . 1 1 . .
N N5 0.5718(9) 0.6368(3) 0.87701(8) 0.0432(14) Uani d . 1 1 . .
C C6 0.4029(11) 0.5766(5) 0.87885(11) 0.0482(18) Uani d . 1 1 . .
N N7 0.4046(9) 0.5156(4) 0.86296(9) 0.0510(16) Uani d . 1 1 . .
N N8 0.5717(10) 0.5318(4) 0.84955(9) 0.0566(16) Uani d . 1 1 . .
C C9 0.6616(12) 0.6032(5) 0.85831(10) 0.0472(19) Uani d . 1 1 . .
N N10 0.8375(9) 0.6470(4) 0.85141(8) 0.0447(15) Uani d . 1 1 . .
N N12 1.1267(9) 0.6842(4) 0.83695(9) 0.0566(17) Uani d . 1 1 . .
N N13 1.0943(10) 0.7462(4) 0.85493(9) 0.0549(16) Uani d . 1 1 . .
C C11 0.9779(12) 0.6261(5) 0.83499(10) 0.049(2) Uani d . 1 1 . .
C C14 0.9214(12) 0.7215(5) 0.86274(11) 0.0473(19) Uani d . 1 1 . .
N N15 0.8146(9) 0.7560(4) 0.88032(8) 0.0453(15) Uani d . 1 1 . .
C C16 0.9937(12) 0.9092(5) 0.88891(11) 0.051(2) Uani d . 1 1 . .
C C17 0.9390(13) 0.9861(6) 0.87639(12) 0.079(2) Uani d . 1 1 . .
H H17 0.8062 0.9897 0.8708 0.094 Uiso calc R 1 1 . .
C C18 1.0719(13) 1.0574(5) 0.87186(12) 0.070(2) Uani d . 1 1 . .
H H18 1.0307 1.1100 0.8632 0.084 Uiso calc R 1 1 . .
C C19 1.2640(13) 1.0533(6) 0.87984(12) 0.057(2) Uani d . 1 1 . .
C C20 1.3199(12) 0.9785(5) 0.89251(12) 0.067(2) Uani d . 1 1 . .
H H20 1.4525 0.9760 0.8983 0.080 Uiso calc R 1 1 . .
C C21 1.1854(13) 0.9051(5) 0.89720(12) 0.068(2) Uani d . 1 1 . .
H H21 1.2262 0.8529 0.9060 0.081 Uiso calc R 1 1 . .
O O22 1.4113(7) 1.1184(3) 0.87552(7) 0.0593(13) Uani d . 1 1 . .
C C23 1.3491(12) 1.2162(5) 0.87097(12) 0.059(2) Uani d . 1 1 . .
H H23 1.2488 1.2167 0.8587 0.071 Uiso calc R 1 1 . .
C C24 1.2581(11) 1.2595(5) 0.89107(13) 0.068(2) Uani d . 1 1 . .
H H24A 1.1383 1.2221 0.8953 0.082 Uiso calc R 1 1 . .
H H24B 1.2123 1.3245 0.8874 0.082 Uiso calc R 1 1 . .
C C25 1.3987(14) 1.2647(5) 0.91061(13) 0.074(2) Uani d . 1 1 . .
H H25 1.4396 1.1989 0.9148 0.089 Uiso calc R 1 1 . .
C C26 1.5830(15) 1.3194(6) 0.90378(16) 0.100(3) Uani d . 1 1 . .
H H26A 1.6802 1.3205 0.9161 0.120 Uiso calc R 1 1 . .
H H26B 1.5449 1.3857 0.9004 0.120 Uiso calc R 1 1 . .
C C27 1.6812(13) 1.2752(6) 0.88377(15) 0.084(3) Uani d . 1 1 . .
H H27A 1.7299 1.2111 0.8877 0.101 Uiso calc R 1 1 . .
H H27B 1.7995 1.3139 0.8796 0.101 Uiso calc R 1 1 . .
C C28 1.5402(12) 1.2670(5) 0.86361(15) 0.073(2) Uani d . 1 1 . .
H H28 1.5007 1.3330 0.8594 0.087 Uiso calc R 1 1 . .
C C29 1.2996(14) 1.3120(6) 0.93033(14) 0.110(3) Uani d . 1 1 . .
H H29A 1.2566 1.3761 0.9263 0.164 Uiso calc R 1 1 . .
H H29B 1.3958 1.3155 0.9425 0.164 Uiso calc R 1 1 . .
H H29C 1.1825 1.2748 0.9349 0.164 Uiso calc R 1 1 . .
C C30 1.6331(13) 1.2217(6) 0.84330(16) 0.085(3) Uani d . 1 1 . .
H H30 1.6838 1.1574 0.8474 0.103 Uiso calc R 1 1 . .
C C31 1.4876(15) 1.2106(6) 0.82425(13) 0.118(4) Uani d . 1 1 . .
H H31A 1.4552 1.2732 0.8182 0.177 Uiso calc R 1 1 . .
H H31B 1.3642 1.1800 0.8295 0.177 Uiso calc R 1 1 . .
H H31C 1.5493 1.1714 0.8128 0.177 Uiso calc R 1 1 . .
C C32 1.8185(14) 1.2838(6) 0.83536(16) 0.127(4) Uani d . 1 1 . .
H H32A 1.9236 1.2827 0.8467 0.190 Uiso calc R 1 1 . .
H H32B 1.7746 1.3493 0.8329 0.190 Uiso calc R 1 1 . .
H H32C 1.8718 1.2576 0.8216 0.190 Uiso calc R 1 1 . .
C C33 0.2432(12) 0.5763(5) 0.89560(11) 0.051(2) Uani d . 1 1 . .
C C34 0.2663(12) 0.6180(6) 0.91587(11) 0.073(3) Uani d . 1 1 . .
H H34 0.3888 0.6494 0.9193 0.088 Uiso calc R 1 1 . .
C C35 0.1134(12) 0.6154(6) 0.93159(11) 0.073(3) Uani d . 1 1 . .
H H35 0.1299 0.6478 0.9452 0.087 Uiso calc R 1 1 . .
C C36 -0.0618(13) 0.5657(5) 0.92750(11) 0.055(2) Uani d . 1 1 . .
C C37 -0.0811(11) 0.5221(4) 0.90715(11) 0.0486(18) Uani d . 1 1 . .
H H37 -0.1997 0.4872 0.9040 0.058 Uiso calc R 1 1 . .
C C38 0.0668(11) 0.5280(4) 0.89134(10) 0.0482(19) Uani d . 1 1 . .
H H38 0.0474 0.4986 0.8774 0.058 Uiso calc R 1 1 . .
O O39 -0.2111(7) 0.5509(3) 0.94215(7) 0.0571(14) Uani d . 1 1 . .
C C40 -0.1781(11) 0.5796(5) 0.96488(10) 0.058(2) Uani d . 1 1 . .
H H40 -0.0324 0.5720 0.9685 0.070 Uiso calc R 1 1 . .
C C41 -0.2355(12) 0.6816(6) 0.96782(11) 0.065(2) Uani d . 1 1 . .
H H41A -0.1635 0.7200 0.9567 0.078 Uiso calc R 1 1 . .
H H41B -0.1899 0.7028 0.9825 0.078 Uiso calc R 1 1 . .
C C42 -0.4608(13) 0.7012(6) 0.96576(12) 0.067(2) Uani d . 1 1 . .
H H42 -0.5027 0.6829 0.9505 0.080 Uiso calc R 1 1 . .
C C43 -0.5725(12) 0.6362(5) 0.98192(11) 0.068(2) Uani d . 1 1 . .
H H43A -0.7190 0.6468 0.9805 0.082 Uiso calc R 1 1 . .
H H43B -0.5329 0.6525 0.9972 0.082 Uiso calc R 1 1 . .
C C44 -0.5252(11) 0.5309(5) 0.97753(11) 0.062(2) Uani d . 1 1 . .
H H44A -0.5983 0.4910 0.9883 0.075 Uiso calc R 1 1 . .
H H44B -0.5723 0.5136 0.9626 0.075 Uiso calc R 1 1 . .
C C45 -0.3010(12) 0.5114(5) 0.97933(11) 0.058(2) Uani d . 1 1 . .
H H45 -0.2624 0.5247 0.9949 0.070 Uiso calc R 1 1 . .
C C46 -0.5138(15) 0.8043(5) 0.96894(12) 0.097(3) Uani d . 1 1 . .
H H46A -0.4526 0.8420 0.9572 0.145 Uiso calc R 1 1 . .
H H46B -0.4631 0.8259 0.9832 0.145 Uiso calc R 1 1 . .
H H46C -0.6601 0.8118 0.9685 0.145 Uiso calc R 1 1 . .
C C47 -0.2482(12) 0.4076(6) 0.97495(12) 0.069(2) Uani d . 1 1 . .
H H47 -0.2959 0.3918 0.9598 0.083 Uiso calc R 1 1 . .
C C48 -0.3554(13) 0.3398(5) 0.99113(12) 0.092(3) Uani d . 1 1 . .
H H48A -0.3272 0.3596 1.0063 0.138 Uiso calc R 1 1 . .
H H48B -0.3064 0.2750 0.9889 0.138 Uiso calc R 1 1 . .
H H48C -0.5006 0.3419 0.9885 0.138 Uiso calc R 1 1 . .
C C49 -0.0199(12) 0.3867(6) 0.97584(12) 0.095(3) Uani d . 1 1 . .
H H49A 0.0019 0.3179 0.9756 0.142 Uiso calc R 1 1 . .
H H49B 0.0366 0.4131 0.9894 0.142 Uiso calc R 1 1 . .
H H49C 0.0463 0.4157 0.9631 0.142 Uiso calc R 1 1 . .
C C50 0.9513(12) 0.5551(5) 0.81750(10) 0.0484(19) Uani d . 1 1 . .
C C51 0.7809(12) 0.5539(5) 0.80502(10) 0.055(2) Uani d . 1 1 . .
H H51 0.6734 0.5955 0.8085 0.067 Uiso calc R 1 1 . .
C C52 0.7629(12) 0.4924(5) 0.78727(11) 0.061(2) Uani d . 1 1 . .
H H52 0.6447 0.4921 0.7785 0.074 Uiso calc R 1 1 . .
C C53 0.9192(13) 0.4324(5) 0.78265(10) 0.058(2) Uani d . 1 1 . .
C C54 1.0923(12) 0.4314(5) 0.79545(10) 0.054(2) Uani d . 1 1 . .
H H54 1.1981 0.3883 0.7923 0.065 Uiso calc R 1 1 . .
C C55 1.1079(12) 0.4943(5) 0.81291(10) 0.057(2) Uani d . 1 1 . .
H H55 1.2261 0.4954 0.8217 0.068 Uiso calc R 1 1 . .
O O56 0.9187(8) 0.3675(3) 0.76562(8) 0.0770(16) Uani d . 1 1 . .
C C57 0.7784(13) 0.3828(6) 0.74747(12) 0.076(3) Uani d . 1 1 . .
H H57 0.6440 0.4011 0.7535 0.091 Uiso calc R 1 1 . .
C C58 0.8550(16) 0.4602(7) 0.73252(15) 0.096(3) Uani d . 1 1 B .
H H58A 0.8685 0.5194 0.7412 0.116 Uiso calc R 1 1 . .
H H58B 0.7545 0.4717 0.7208 0.116 Uiso calc R 1 1 . .
C C59 1.056(2) 0.4378(8) 0.72183(17) 0.124(4) Uani d D 1 1 . .
H H59 1.1552 0.4296 0.7341 0.148 Uiso calc PR 0.60 1 A 1
H H59A 1.1729 0.4424 0.7321 0.148 Uiso calc PR 0.40 1 A 2
C C60 1.0396(18) 0.3423(9) 0.71027(18) 0.146(5) Uani d . 1 1 B .
H H60A 0.9473 0.3488 0.6976 0.175 Uiso calc R 1 1 . .
H H60B 1.1734 0.3246 0.7045 0.175 Uiso calc R 1 1 . .
C C61 0.9646(15) 0.2633(7) 0.72493(16) 0.105(4) Uani d . 1 1 . .
H H61A 1.0657 0.2505 0.7365 0.126 Uiso calc R 1 1 B .
H H61B 0.9490 0.2048 0.7161 0.126 Uiso calc R 1 1 . .
C C62 0.7627(13) 0.2874(7) 0.73586(14) 0.083(3) Uani d . 1 1 B .
H H62 0.6627 0.2953 0.7237 0.099 Uiso calc R 1 1 . .
C C63 1.146(4) 0.5107(17) 0.7059(4) 0.131(9) Uani d PDU 0.60 1 B 1
H H63A 1.1717 0.5702 0.7138 0.196 Uiso calc PR 0.60 1 B 1
H H63B 1.0519 0.5224 0.6938 0.196 Uiso calc PR 0.60 1 B 1
H H63C 1.2729 0.4863 0.7000 0.196 Uiso calc PR 0.60 1 B 1
C C63A 1.041(6) 0.523(3) 0.7052(7) 0.16(2) Uani d PDU 0.40 1 B 2
H H63D 1.1742 0.5354 0.6989 0.246 Uiso calc PR 0.40 1 B 2
H H63E 0.9927 0.5792 0.7129 0.246 Uiso calc PR 0.40 1 B 2
H H63F 0.9475 0.5062 0.6933 0.246 Uiso calc PR 0.40 1 B 2
C C64 0.6838(16) 0.2073(6) 0.75075(14) 0.089(3) Uani d . 1 1 . .
H H64 0.7844 0.1981 0.7628 0.107 Uiso calc R 1 1 B .
C C65 0.4891(16) 0.2355(8) 0.76140(16) 0.145(5) Uani d . 1 1 B .
H H65A 0.3960 0.2588 0.7501 0.217 Uiso calc R 1 1 . .
H H65B 0.5141 0.2857 0.7722 0.217 Uiso calc R 1 1 . .
H H65C 0.4300 0.1804 0.7688 0.217 Uiso calc R 1 1 . .
C C66 0.6701(18) 0.1141(6) 0.73813(16) 0.144(5) Uani d . 1 1 B .
H H66A 0.6110 0.1257 0.7236 0.216 Uiso calc R 1 1 . .
H H66B 0.5856 0.0694 0.7463 0.216 Uiso calc R 1 1 . .
H H66C 0.8050 0.0873 0.7364 0.216 Uiso calc R 1 1 . .
C C1L 0.8008(15) 1.0207(6) 0.94351(13) 0.094(3) Uani d . 1 1 . .
H H1L 0.7316 0.9756 0.9333 0.113 Uiso calc PR 0.50 1 C 1
H H1LA 0.7639 0.9740 0.9318 0.113 Uiso calc PR 0.50 1 C 2
Cl Cl1 0.647(2) 1.0539(12) 0.96442(17) 0.140(4) Uani d PU 0.50 1 D 1
Cl Cl1A 0.569(3) 1.0590(13) 0.95422(18) 0.156(5) Uani d P 0.50 1 D 2
Cl Cl2 0.9810(6) 0.9642(2) 0.95867(5) 0.1786(16) Uani d . 1 1 D .
Cl Cl3 0.8989(7) 1.1142(2) 0.92953(5) 0.1788(16) Uani d . 1 1 D .
O O2L 0.5211(11) 0.7631(6) 0.82855(13) 0.168(3) Uani d . 1 1 . .
H H2L 0.3996 0.7479 0.8273 0.252 Uiso calc R 1 1 . .
C C3L 0.5371(17) 0.8457(10) 0.8417(2) 0.171(6) Uani d U 1 1 . .
H H3LA 0.6794 0.8641 0.8437 0.205 Uiso calc R 1 1 . .
H H3LB 0.4755 0.8354 0.8564 0.205 Uiso calc R 1 1 . .
C C4L 0.4265(19) 0.9186(9) 0.82927(17) 0.159(5) Uani d . 1 1 . .
H H4LB 0.4507 0.9098 0.8135 0.238 Uiso calc R 1 1 . .
H H4LC 0.4730 0.9817 0.8337 0.238 Uiso calc R 1 1 . .
H H4LD 0.2824 0.9127 0.8323 0.238 Uiso calc R 1 1 . .

loop_
_atom_site_aniso_label
_atom_site_aniso_U_11
_atom_site_aniso_U_22
_atom_site_aniso_U_33
_atom_site_aniso_U_12
_atom_site_aniso_U_13
_atom_site_aniso_U_23
C1 0.046(5) 0.044(4) 0.050(4) -0.003(4) 0.004(4) 0.000(4)
N2 0.062(4) 0.050(4) 0.059(4) -0.012(4) 0.005(3) -0.013(3)
N3 0.057(4) 0.050(4) 0.061(4) -0.015(4) 0.011(3) -0.008(3)
C4 0.050(6) 0.050(5) 0.045(4) -0.004(4) -0.001(4) 0.010(4)
N5 0.047(4) 0.036(3) 0.047(3) -0.016(3) -0.006(3) -0.003(3)
C6 0.042(5) 0.048(4) 0.054(4) -0.005(4) -0.009(4) 0.014(4)
N7 0.052(4) 0.050(4) 0.050(3) -0.006(4) -0.001(3) 0.000(3)
N8 0.065(5) 0.055(4) 0.050(3) -0.015(4) 0.000(4) 0.002(3)
C9 0.059(6) 0.041(4) 0.041(4) -0.007(4) -0.001(4) 0.002(3)
N10 0.048(4) 0.038(4) 0.048(3) -0.002(3) 0.010(3) -0.005(3)
N12 0.056(5) 0.057(4) 0.057(4) -0.007(4) 0.004(3) -0.004(3)
N13 0.059(5) 0.050(4) 0.055(4) -0.009(4) 0.006(3) -0.006(3)
C11 0.061(6) 0.040(4) 0.046(4) -0.010(4) -0.004(4) 0.008(4)
C14 0.055(5) 0.035(4) 0.053(4) -0.009(4) 0.000(4) -0.002(3)
N15 0.048(4) 0.043(4) 0.045(3) -0.003(3) 0.000(3) -0.010(3)
C16 0.054(6) 0.043(5) 0.054(4) -0.009(5) 0.007(4) -0.007(4)
C17 0.073(6) 0.073(6) 0.090(6) -0.006(6) -0.014(5) 0.021(5)
C18 0.070(6) 0.065(6) 0.076(5) -0.027(6) -0.019(5) 0.027(4)
C19 0.056(6) 0.048(5) 0.069(5) 0.001(5) 0.005(5) 0.003(4)
C20 0.042(5) 0.061(5) 0.097(6) -0.011(5) -0.019(4) 0.016(5)
C21 0.061(6) 0.053(5) 0.089(6) 0.001(5) -0.005(5) 0.022(4)
O22 0.052(3) 0.041(3) 0.084(3) -0.008(3) -0.006(3) 0.005(3)
C23 0.057(6) 0.040(4) 0.080(5) 0.000(4) -0.003(5) 0.004(4)
C24 0.050(6) 0.047(5) 0.108(7) 0.000(4) -0.012(5) -0.002(5)
C25 0.074(7) 0.056(5) 0.091(6) -0.003(6) -0.019(6) -0.005(5)
C26 0.091(8) 0.078(7) 0.130(9) -0.019(7) -0.023(7) -0.010(6)
C27 0.061(6) 0.064(6) 0.128(8) -0.023(5) -0.008(6) 0.020(6)
C28 0.060(6) 0.048(5) 0.110(7) -0.007(5) -0.001(6) 0.022(5)
C29 0.133(9) 0.098(7) 0.098(7) -0.004(7) -0.006(7) -0.042(6)
C30 0.066(7) 0.069(6) 0.121(8) 0.001(6) 0.003(6) 0.017(6)
C31 0.129(10) 0.127(9) 0.098(7) 0.005(8) 0.018(8) 0.024(6)
C32 0.093(8) 0.108(8) 0.180(10) -0.010(7) 0.042(7) 0.057(7)
C33 0.054(5) 0.051(5) 0.048(4) -0.009(4) -0.010(4) 0.003(4)
C34 0.062(6) 0.106(7) 0.051(4) -0.040(5) 0.007(4) 0.001(5)
C35 0.055(6) 0.115(7) 0.048(4) -0.041(6) 0.000(4) -0.018(4)
C36 0.067(6) 0.052(5) 0.045(4) -0.003(5) -0.006(4) -0.002(4)
C37 0.036(4) 0.044(4) 0.066(5) -0.011(4) -0.004(4) 0.004(4)
C38 0.058(5) 0.039(4) 0.047(4) -0.019(4) -0.007(4) 0.000(3)
O39 0.044(3) 0.077(4) 0.051(3) -0.022(3) 0.007(3) -0.006(3)
C40 0.054(5) 0.077(6) 0.043(4) -0.018(5) 0.002(4) 0.003(4)
C41 0.063(6) 0.076(6) 0.055(5) -0.023(5) 0.000(4) 0.001(4)
C42 0.071(7) 0.071(6) 0.058(5) -0.020(6) 0.000(5) 0.001(4)
C43 0.060(6) 0.078(6) 0.067(5) 0.008(5) -0.008(5) -0.006(4)
C44 0.039(5) 0.084(6) 0.064(5) -0.006(5) -0.002(4) 0.000(4)
C45 0.066(6) 0.059(5) 0.050(4) -0.008(5) -0.008(4) 0.005(4)
C46 0.140(9) 0.077(6) 0.074(5) 0.001(7) 0.012(6) -0.003(5)
C47 0.061(6) 0.084(7) 0.061(5) -0.014(6) 0.005(5) 0.014(5)
C48 0.100(8) 0.077(6) 0.098(6) -0.013(6) 0.014(6) 0.020(5)
C49 0.064(7) 0.121(8) 0.100(6) 0.006(6) 0.004(5) 0.014(6)
C50 0.058(6) 0.042(4) 0.045(4) -0.002(4) 0.002(4) -0.005(3)
C51 0.053(6) 0.064(5) 0.050(4) 0.008(5) 0.005(4) 0.001(4)
C52 0.072(6) 0.063(5) 0.048(4) 0.006(5) -0.009(4) -0.006(4)
C53 0.068(6) 0.057(5) 0.049(4) 0.004(5) -0.013(5) -0.015(4)
C54 0.065(6) 0.049(4) 0.048(4) 0.015(5) -0.003(4) -0.013(4)
C55 0.056(6) 0.063(5) 0.051(4) -0.008(5) -0.001(4) 0.006(4)
O56 0.075(4) 0.084(4) 0.071(3) 0.020(4) -0.016(3) -0.034(3)
C57 0.081(7) 0.076(6) 0.070(5) 0.026(6) -0.015(5) -0.028(5)
C58 0.125(10) 0.090(7) 0.075(6) 0.001(8) -0.018(6) -0.020(6)
C59 0.150(12) 0.119(9) 0.101(8) -0.034(10) 0.024(8) -0.050(7)
C60 0.117(10) 0.175(12) 0.145(11) -0.022(10) 0.022(9) -0.075(10)
C61 0.078(8) 0.105(9) 0.133(9) 0.023(7) -0.021(7) -0.078(7)
C62 0.067(7) 0.099(8) 0.082(6) 0.012(6) -0.020(5) -0.045(6)
C63 0.141(18) 0.139(16) 0.113(14) -0.047(13) 0.034(13) -0.021(11)
C63A 0.15(3) 0.18(3) 0.16(2) -0.012(18) 0.014(18) -0.003(18)
C64 0.114(9) 0.078(7) 0.076(6) -0.002(7) -0.037(6) -0.016(5)
C65 0.118(10) 0.176(12) 0.139(9) 0.018(10) 0.041(8) 0.019(8)
C66 0.189(13) 0.088(7) 0.154(9) -0.020(9) -0.040(9) -0.047(7)
C1L 0.148(10) 0.076(6) 0.059(5) 0.011(7) -0.006(6) 0.004(5)
Cl1 0.182(11) 0.114(6) 0.124(8) -0.015(7) 0.046(7) -0.032(7)
Cl1A 0.221(15) 0.121(6) 0.126(9) 0.005(9) 0.050(8) -0.009(8)
Cl2 0.229(4) 0.172(3) 0.135(2) -0.016(3) -0.078(3) 0.038(2)
Cl3 0.278(5) 0.113(2) 0.145(2) 0.014(3) 0.074(3) 0.048(2)
O2L 0.093(6) 0.203(9) 0.208(8) 0.003(7) 0.045(6) 0.001(7)
C3L 0.086(9) 0.165(11) 0.261(13) 0.054(8) -0.082(9) -0.100(10)
C4L 0.130(11) 0.202(13) 0.144(10) -0.021(12) 0.033(9) 0.007(9)

loop_
_atom_type_symbol
_atom_type_description
_atom_type_scat_dispersion_real
_atom_type_scat_dispersion_imag
_atom_type_scat_source
C C 0.0033 0.0016 'International Tables Vol C Tables 4.2.6.8 and 6.1.1.4'
H H 0.0000 0.0000 'International Tables Vol C Tables 4.2.6.8 and 6.1.1.4'
Cl Cl 0.1484 0.1585 'International Tables Vol C Tables 4.2.6.8 and 6.1.1.4'
N N 0.0061 0.0033 'International Tables Vol C Tables 4.2.6.8 and 6.1.1.4'
O O 0.0106 0.0060 'International Tables Vol C Tables 4.2.6.8 and 6.1.1.4'

loop_
_geom_angle_atom_site_label_1
_geom_angle_atom_site_label_2
_geom_angle_atom_site_label_3
_geom_angle
N2 C1 N15 107.9(6)
N2 C1 C16 126.0(7)
N15 C1 C16 125.4(6)
C1 N2 N3 109.0(5)
C4 N3 N2 106.5(6)
N3 C4 N5 133.0(7)
N3 C4 N15 110.8(6)
N5 C4 N15 116.2(6)
C9 N5 C4 123.1(6)
C9 N5 C6 101.8(5)
C4 N5 C6 134.8(6)
N7 C6 N5 109.5(6)
N7 C6 C33 121.4(7)
N5 C6 C33 129.2(7)
C6 N7 N8 109.5(6)
C9 N8 N7 104.9(6)
N8 C9 N5 114.3(7)
N8 C9 N10 127.9(7)
N5 C9 N10 117.7(6)
C14 N10 C9 122.1(6)
C14 N10 C11 104.3(6)
C9 N10 C11 133.3(6)
C11 N12 N13 110.3(6)
C14 N13 N12 104.6(6)
N12 C11 N10 108.2(6)
N12 C11 C50 126.2(7)
N10 C11 C50 125.3(7)
N13 C14 N15 130.6(7)
N13 C14 N10 112.6(6)
N15 C14 N10 116.8(7)
C14 N15 C1 130.5(6)
C14 N15 C4 123.8(6)
C1 N15 C4 105.7(6)
C17 C16 C21 118.9(8)
C17 C16 C1 119.5(8)
C21 C16 C1 121.6(7)
C18 C17 C16 121.4(8)
C18 C17 H17 119.3
C16 C17 H17 119.3
C17 C18 C19 120.1(8)
C17 C18 H18 120.0
C19 C18 H18 120.0
C20 C19 O22 115.7(8)
C20 C19 C18 119.3(8)
O22 C19 C18 124.9(7)
C19 C20 C21 121.0(8)
C19 C20 H20 119.5
C21 C20 H20 119.5
C16 C21 C20 119.3(7)
C16 C21 H21 120.4
C20 C21 H21 120.4
C19 O22 C23 117.7(6)
O22 C23 C24 110.2(6)
O22 C23 C28 105.1(6)
C24 C23 C28 112.7(6)
O22 C23 H23 109.6
C24 C23 H23 109.6
C28 C23 H23 109.6
C23 C24 C25 114.2(7)
C23 C24 H24A 108.7
C25 C24 H24A 108.7
C23 C24 H24B 108.7
C25 C24 H24B 108.7
H24A C24 H24B 107.6
C26 C25 C24 108.2(7)
C26 C25 C29 110.2(7)
C24 C25 C29 111.7(7)
C26 C25 H25 108.9
C24 C25 H25 108.9
C29 C25 H25 108.9
C25 C26 C27 111.2(7)
C25 C26 H26A 109.4
C27 C26 H26A 109.4
C25 C26 H26B 109.4
C27 C26 H26B 109.4
H26A C26 H26B 108.0
C26 C27 C28 113.9(8)
C26 C27 H27A 108.8
C28 C27 H27A 108.8
C26 C27 H27B 108.8
C28 C27 H27B 108.8
H27A C27 H27B 107.7
C30 C28 C23 112.3(7)
C30 C28 C27 115.3(8)
C23 C28 C27 108.0(6)
C30 C28 H28 106.9
C23 C28 H28 106.9
C27 C28 H28 106.9
C25 C29 H29A 109.5
C25 C29 H29B 109.5
H29A C29 H29B 109.5
C25 C29 H29C 109.5
H29A C29 H29C 109.5
H29B C29 H29C 109.5
C31 C30 C28 113.7(8)
C31 C30 C32 108.7(8)
C28 C30 C32 109.4(7)
C31 C30 H30 108.3
C28 C30 H30 108.3
C32 C30 H30 108.3
C30 C31 H31A 109.5
C30 C31 H31B 109.5
H31A C31 H31B 109.5
C30 C31 H31C 109.5
H31A C31 H31C 109.5
H31B C31 H31C 109.5
C30 C32 H32A 109.5
C30 C32 H32B 109.5
H32A C32 H32B 109.5
C30 C32 H32C 109.5
H32A C32 H32C 109.5
H32B C32 H32C 109.5
C34 C33 C38 118.3(7)
C34 C33 C6 122.5(7)
C38 C33 C6 119.1(6)
C33 C34 C35 121.3(7)
C33 C34 H34 119.3
C35 C34 H34 119.3
C36 C35 C34 120.3(7)
C36 C35 H35 119.8
C34 C35 H35 119.8
O39 C36 C35 125.5(6)
O39 C36 C37 116.8(7)
C35 C36 C37 117.6(7)
C38 C37 C36 121.9(7)
C38 C37 H37 119.0
C36 C37 H37 119.0
C37 C38 C33 120.4(6)
C37 C38 H38 119.8
C33 C38 H38 119.8
C36 O39 C40 118.1(5)
O39 C40 C41 110.0(6)
O39 C40 C45 106.7(6)
C41 C40 C45 113.4(6)
O39 C40 H40 108.9
C41 C40 H40 108.9
C45 C40 H40 108.9
C40 C41 C42 114.5(7)
C40 C41 H41A 108.6
C42 C41 H41A 108.6
C40 C41 H41B 108.6
C42 C41 H41B 108.6
H41A C41 H41B 107.6
C46 C42 C41 113.2(8)
C46 C42 C43 112.4(7)
C41 C42 C43 108.3(6)
C46 C42 H42 107.6
C41 C42 H42 107.6
C43 C42 H42 107.6
C42 C43 C44 111.4(6)
C42 C43 H43A 109.3
C44 C43 H43A 109.3
C42 C43 H43B 109.3
C44 C43 H43B 109.3
H43A C43 H43B 108.0
C45 C44 C43 111.3(7)
C45 C44 H44A 109.4
C43 C44 H44A 109.4
C45 C44 H44B 109.4
C43 C44 H44B 109.4
H44A C44 H44B 108.0
C44 C45 C47 112.7(7)
C44 C45 C40 111.5(6)
C47 C45 C40 112.2(6)
C44 C45 H45 106.6
C47 C45 H45 106.6
C40 C45 H45 106.6
C42 C46 H46A 109.5
C42 C46 H46B 109.5
H46A C46 H46B 109.5
C42 C46 H46C 109.5
H46A C46 H46C 109.5
H46B C46 H46C 109.5
C45 C47 C48 112.0(6)
C45 C47 C49 113.7(7)
C48 C47 C49 108.2(7)
C45 C47 H47 107.5
C48 C47 H47 107.5
C49 C47 H47 107.5
C47 C48 H48A 109.5
C47 C48 H48B 109.5
H48A C48 H48B 109.5
C47 C48 H48C 109.5
H48A C48 H48C 109.5
H48B C48 H48C 109.5
C47 C49 H49A 109.5
C47 C49 H49B 109.5
H49A C49 H49B 109.5
C47 C49 H49C 109.5
H49A C49 H49C 109.5
H49B C49 H49C 109.5
C51 C50 C55 120.5(7)
C51 C50 C11 120.7(7)
C55 C50 C11 118.6(7)
C50 C51 C52 120.8(7)
C50 C51 H51 119.6
C52 C51 H51 119.6
C53 C52 C51 118.6(7)
C53 C52 H52 120.7
C51 C52 H52 120.7
C52 C53 O56 124.1(7)
C52 C53 C54 121.4(6)
O56 C53 C54 114.5(7)
C55 C54 C53 118.9(7)
C55 C54 H54 120.5
C53 C54 H54 120.5
C50 C55 C54 119.8(7)
C50 C55 H55 120.1
C54 C55 H55 120.1
C53 O56 C57 118.0(6)
O56 C57 C58 110.2(8)
O56 C57 C62 105.2(6)
C58 C57 C62 112.6(7)
O56 C57 H57 109.6
C58 C57 H57 109.6
C62 C57 H57 109.6
C57 C58 C59 113.9(9)
C57 C58 H58A 108.8
C59 C58 H58A 108.8
C57 C58 H58B 108.8
C59 C58 H58B 108.8
H58A C58 H58B 107.7
C58 C59 C60 108.5(10)
C58 C59 C63 118.3(16)
C60 C59 C63 109.3(14)
C58 C59 C63A 93.5(19)
C60 C59 C63A 112(2)
C58 C59 H59 106.7
C60 C59 H59 106.7
C63 C59 H59 106.7
C63A C59 H59 127.5
C58 C59 H59A 113.7
C60 C59 H59A 113.7
C63 C59 H59A 92.6
C63A C59 H59A 113.7
C61 C60 C59 113.8(9)
C61 C60 H60A 108.8
C59 C60 H60A 108.8
C61 C60 H60B 108.8
C59 C60 H60B 108.8
H60A C60 H60B 107.7
C60 C61 C62 112.4(9)
C60 C61 H61A 109.1
C62 C61 H61A 109.1
C60 C61 H61B 109.1
C62 C61 H61B 109.1
H61A C61 H61B 107.9
C57 C62 C61 109.6(8)
C57 C62 C64 113.6(7)
C61 C62 C64 112.9(9)
C57 C62 H62 106.8
C61 C62 H62 106.8
C64 C62 H62 106.8
C59 C63 H63A 109.5
C59 C63 H63B 109.5
C59 C63 H63C 109.5
C59 C63A H63D 109.5
C59 C63A H63E 109.5
H63D C63A H63E 109.5
C59 C63A H63F 109.5
H63D C63A H63F 109.5
H63E C63A H63F 109.5
C65 C64 C66 113.2(10)
C65 C64 C62 110.7(8)
C66 C64 C62 110.9(8)
C65 C64 H64 107.3
C66 C64 H64 107.3
C62 C64 H64 107.3
C64 C65 H65A 109.5
C64 C65 H65B 109.5
H65A C65 H65B 109.5
C64 C65 H65C 109.5
H65A C65 H65C 109.5
H65B C65 H65C 109.5
C64 C66 H66A 109.5
C64 C66 H66B 109.5
H66A C66 H66B 109.5
C64 C66 H66C 109.5
H66A C66 H66C 109.5
H66B C66 H66C 109.5
Cl3 C1L Cl1 113.1(8)
Cl3 C1L Cl2 111.2(6)
Cl1 C1L Cl2 98.6(6)
Cl3 C1L Cl1A 106.5(7)
Cl2 C1L Cl1A 124.0(6)
Cl3 C1L H1L 111.1
Cl1 C1L H1L 111.1
Cl2 C1L H1L 111.1
Cl1A C1L H1L 91.2
Cl3 C1L H1LA 104.4
Cl1 C1L H1LA 124.4
Cl2 C1L H1LA 104.4
Cl1A C1L H1LA 104.4
C3L O2L H2L 109.5
O2L C3L C4L 104.2(10)
O2L C3L H3LA 110.9
C4L C3L H3LA 110.9
O2L C3L H3LB 110.9
C4L C3L H3LB 110.9
H3LA C3L H3LB 108.9
C3L C4L H4LB 109.5
C3L C4L H4LC 109.5
H4LB C4L H4LC 109.5
C3L C4L H4LD 109.5
H4LB C4L H4LD 109.5
H4LC C4L H4LD 109.5

loop_
_geom_bond_atom_site_label_1
_geom_bond_atom_site_label_2
_geom_bond_distance
C1 N2 1.317(8)
C1 N15 1.381(7)
C1 C16 1.456(9)
N2 N3 1.413(7)
N3 C4 1.286(7)
C4 N5 1.370(8)
C4 N15 1.387(8)
N5 C9 1.369(7)
N5 C6 1.413(8)
C6 N7 1.293(7)
C6 C33 1.472(9)
N7 N8 1.398(7)
N8 C9 1.287(8)
C9 N10 1.388(8)
N10 C14 1.374(7)
N10 C11 1.398(8)
N12 C11 1.291(8)
N12 N13 1.415(7)
N13 C14 1.292(8)
C11 C50 1.471(8)
C14 N15 1.372(8)
C16 C17 1.373(9)
C16 C21 1.373(9)
C17 C18 1.368(9)
C17 H17 0.9500
C18 C19 1.369(9)
C18 H18 0.9500
C19 C20 1.358(9)
C19 O22 1.369(8)
C20 C21 1.398(9)
C20 H20 0.9500
C21 H21 0.9500
O22 C23 1.466(7)
C23 C24 1.494(9)
C23 C28 1.526(9)
C23 H23 1.0000
C24 C25 1.514(9)
C24 H24A 0.9900
C24 H24B 0.9900
C25 C26 1.507(10)
C25 C29 1.522(10)
C25 H25 1.0000
C26 C27 1.514(10)
C26 H26A 0.9900
C26 H26B 0.9900
C27 C28 1.547(10)
C27 H27A 0.9900
C27 H27B 0.9900
C28 C30 1.520(10)
C28 H28 1.0000
C29 H29A 0.9800
C29 H29B 0.9800
C29 H29C 0.9800
C30 C31 1.517(10)
C30 C32 1.588(11)
C30 H30 1.0000
C31 H31A 0.9800
C31 H31B 0.9800
C31 H31C 0.9800
C32 H32A 0.9800
C32 H32B 0.9800
C32 H32C 0.9800
C33 C34 1.374(8)
C33 C38 1.382(8)
C34 C35 1.396(9)
C34 H34 0.9500
C35 C36 1.383(9)
C35 H35 0.9500
C36 O39 1.350(8)
C36 C37 1.387(8)
C37 C38 1.378(8)
C37 H37 0.9500
C38 H38 0.9500
O39 C40 1.456(7)
C40 C41 1.498(9)
C40 C45 1.538(9)
C40 H40 1.0000
C41 C42 1.530(10)
C41 H41A 0.9900
C41 H41B 0.9900
C42 C46 1.507(9)
C42 C43 1.536(9)
C42 H42 1.0000
C43 C44 1.541(8)
C43 H43A 0.9900
C43 H43B 0.9900
C44 C45 1.521(9)
C44 H44A 0.9900
C44 H44B 0.9900
C45 C47 1.527(9)
C45 H45 1.0000
C46 H46A 0.9800
C46 H46B 0.9800
C46 H46C 0.9800
C47 C48 1.546(9)
C47 C49 1.549(10)
C47 H47 1.0000
C48 H48A 0.9800
C48 H48B 0.9800
C48 H48C 0.9800
C49 H49A 0.9800
C49 H49B 0.9800
C49 H49C 0.9800
C50 C51 1.364(9)
C50 C55 1.378(9)
C51 C52 1.388(8)
C51 H51 0.9500
C52 C53 1.370(9)
C52 H52 0.9500
C53 O56 1.382(7)
C53 C54 1.390(9)
C54 C55 1.386(8)
C54 H54 0.9500
C55 H55 0.9500
O56 C57 1.461(8)
C57 C58 1.508(10)
C57 C62 1.523(10)
C57 H57 1.0000
C58 C59 1.521(13)
C58 H58A 0.9900
C58 H58B 0.9900
C59 C60 1.523(12)
C59 C63 1.533(15)
C59 C63A 1.569(19)
C59 H59 1.0000
C59 H59A 1.0000
C60 C61 1.511(12)
C60 H60A 0.9900
C60 H60B 0.9900
C61 C62 1.537(11)
C61 H61A 0.9900
C61 H61B 0.9900
C62 C64 1.540(11)
C62 H62 1.0000
C63 H63A 0.9800
C63 H63B 0.9800
C63 H63C 0.9800
C63A H63D 0.9800
C63A H63E 0.9800
C63A H63F 0.9800
C64 C65 1.502(11)
C64 C66 1.524(10)
C64 H64 1.0000
C65 H65A 0.9800
C65 H65B 0.9800
C65 H65C 0.9800
C66 H66A 0.9800
C66 H66B 0.9800
C66 H66C 0.9800
C1L Cl3 1.698(8)
C1L Cl1 1.699(18)
C1L Cl2 1.710(9)
C1L Cl1A 1.76(2)
C1L H1L 1.0000
C1L H1LA 1.0000
O2L C3L 1.418(11)
O2L H2L 0.8400
C3L C4L 1.474(13)
C3L H3LA 0.9900
C3L H3LB 0.9900
C4L H4LB 0.9800
C4L H4LC 0.9800
C4L H4LD 0.9800

loop_
_geom_hbond_atom_site_label_D
_geom_hbond_atom_site_label_H
_geom_hbond_atom_site_label_A
_geom_hbond_site_symmetry_A
_geom_hbond_distance_DH
_geom_hbond_distance_HA
_geom_hbond_distance_DA
_geom_hbond_angle_DHA
O2L H2L N12 1_455 0.84 2.11 2.896(10) 155.7

loop_
_geom_torsion_atom_site_label_1
_geom_torsion_atom_site_label_2
_geom_torsion_atom_site_label_3
_geom_torsion_atom_site_label_4
_geom_torsion
N15 C1 N2 N3 -1.0(7)
C16 C1 N2 N3 170.1(7)
C1 N2 N3 C4 -0.8(8)
N2 N3 C4 N5 -177.7(7)
N2 N3 C4 N15 2.2(7)
N3 C4 N5 C9 176.0(7)
N15 C4 N5 C9 -3.9(9)
N3 C4 N5 C6 2.1(13)
N15 C4 N5 C6 -177.8(6)
C9 N5 C6 N7 1.2(7)
C4 N5 C6 N7 176.0(6)
C9 N5 C6 C33 -179.6(6)
C4 N5 C6 C33 -4.8(11)
N5 C6 N7 N8 -0.6(7)
C33 C6 N7 N8 -179.9(6)
C6 N7 N8 C9 -0.2(7)
N7 N8 C9 N5 1.1(8)
N7 N8 C9 N10 179.3(6)
C4 N5 C9 N8 -177.1(6)
C6 N5 C9 N8 -1.5(7)
C4 N5 C9 N10 4.6(9)
C6 N5 C9 N10 -179.8(5)
N8 C9 N10 C14 -178.0(7)
N5 C9 N10 C14 0.1(9)
N8 C9 N10 C11 -6.1(12)
N5 C9 N10 C11 172.0(6)
C11 N12 N13 C14 -0.8(8)
N13 N12 C11 N10 0.7(8)
N13 N12 C11 C50 176.1(6)
C14 N10 C11 N12 -0.3(7)
C9 N10 C11 N12 -173.2(6)
C14 N10 C11 C50 -175.7(6)
C9 N10 C11 C50 11.3(11)
N12 N13 C14 N15 179.1(6)
N12 N13 C14 N10 0.7(7)
C9 N10 C14 N13 173.6(6)
C11 N10 C14 N13 -0.3(7)
C9 N10 C14 N15 -5.1(9)
C11 N10 C14 N15 -179.0(5)
N13 C14 N15 C1 9.1(12)
N10 C14 N15 C1 -172.5(6)
N13 C14 N15 C4 -172.5(7)
N10 C14 N15 C4 5.9(9)
N2 C1 N15 C14 -179.2(6)
C16 C1 N15 C14 9.7(11)
N2 C1 N15 C4 2.2(7)
C16 C1 N15 C4 -168.9(7)
N3 C4 N15 C14 178.5(6)
N5 C4 N15 C14 -1.6(9)
N3 C4 N15 C1 -2.8(7)
N5 C4 N15 C1 177.1(5)
N2 C1 C16 C17 -80.2(9)
N15 C1 C16 C17 89.3(9)
N2 C1 C16 C21 99.0(9)
N15 C1 C16 C21 -91.5(9)
C21 C16 C17 C18 0.7(12)
C1 C16 C17 C18 180.0(7)
C16 C17 C18 C19 0.1(12)
C17 C18 C19 C20 -1.0(12)
C17 C18 C19 O22 177.0(7)
O22 C19 C20 C21 -177.0(6)
C18 C19 C20 C21 1.1(12)
C17 C16 C21 C20 -0.6(11)
C1 C16 C21 C20 -179.8(7)
C19 C20 C21 C16 -0.3(12)
C20 C19 O22 C23 -153.4(6)
C18 C19 O22 C23 28.6(10)
C19 O22 C23 C24 66.4(8)
C19 O22 C23 C28 -172.0(6)
O22 C23 C24 C25 60.7(8)
C28 C23 C24 C25 -56.3(8)
C23 C24 C25 C26 56.9(9)
C23 C24 C25 C29 178.3(7)
C24 C25 C26 C27 -56.0(9)
C29 C25 C26 C27 -178.4(7)
C25 C26 C27 C28 57.3(9)
O22 C23 C28 C30 59.3(8)
C24 C23 C28 C30 179.3(7)
O22 C23 C28 C27 -68.9(8)
C24 C23 C28 C27 51.1(8)
C26 C27 C28 C30 -179.2(7)
C26 C27 C28 C23 -52.7(9)
C23 C28 C30 C31 52.9(9)
C27 C28 C30 C31 177.3(7)
C23 C28 C30 C32 174.7(6)
C27 C28 C30 C32 -61.0(9)
N7 C6 C33 C34 159.3(7)
N5 C6 C33 C34 -19.8(11)
N7 C6 C33 C38 -17.2(10)
N5 C6 C33 C38 163.7(6)
C38 C33 C34 C35 -2.4(11)
C6 C33 C34 C35 -179.0(7)
C33 C34 C35 C36 3.6(12)
C34 C35 C36 O39 173.5(7)
C34 C35 C36 C37 -2.0(12)
O39 C36 C37 C38 -176.4(6)
C35 C36 C37 C38 -0.5(10)
C36 C37 C38 C33 1.6(10)
C34 C33 C38 C37 -0.1(10)
C6 C33 C38 C37 176.6(6)
C35 C36 O39 C40 -7.4(11)
C37 C36 O39 C40 168.2(6)
C36 O39 C40 C41 87.0(8)
C36 O39 C40 C45 -149.7(6)
O39 C40 C41 C42 68.3(8)
C45 C40 C41 C42 -51.0(8)
C40 C41 C42 C46 179.6(6)
C40 C41 C42 C43 54.4(8)
C46 C42 C43 C44 176.8(7)
C41 C42 C43 C44 -57.5(8)
C42 C43 C44 C45 58.5(8)
C43 C44 C45 C47 -179.7(5)
C43 C44 C45 C40 -52.5(8)
O39 C40 C45 C44 -72.3(7)
C41 C40 C45 C44 48.9(8)
O39 C40 C45 C47 55.3(8)
C41 C40 C45 C47 176.5(6)
C44 C45 C47 C48 -59.1(8)
C40 C45 C47 C48 174.1(6)
C44 C45 C47 C49 177.9(6)
C40 C45 C47 C49 51.0(9)
N12 C11 C50 C51 -124.7(8)
N10 C11 C50 C51 49.9(10)
N12 C11 C50 C55 50.6(10)
N10 C11 C50 C55 -134.7(7)
C55 C50 C51 C52 -1.0(10)
C11 C50 C51 C52 174.3(6)
C50 C51 C52 C53 0.6(11)
C51 C52 C53 O56 179.3(6)
C51 C52 C53 C54 0.7(11)
C52 C53 C54 C55 -1.6(11)
O56 C53 C54 C55 179.7(6)
C51 C50 C55 C54 0.0(10)
C11 C50 C55 C54 -175.3(6)
C53 C54 C55 C50 1.2(10)
C52 C53 O56 C57 20.5(11)
C54 C53 O56 C57 -160.8(7)
C53 O56 C57 C58 76.7(8)
C53 O56 C57 C62 -161.7(7)
O56 C57 C58 C59 61.5(9)
C62 C57 C58 C59 -55.7(10)
C57 C58 C59 C60 53.6(11)
C57 C58 C59 C63 178.8(14)
C57 C58 C59 C63A 168(2)
C58 C59 C60 C61 -53.4(13)
C63 C59 C60 C61 176.3(15)
C63A C59 C60 C61 -155(2)
C59 C60 C61 C62 55.0(13)
O56 C57 C62 C61 -67.1(9)
C58 C57 C62 C61 52.9(10)
O56 C57 C62 C64 60.2(9)
C58 C57 C62 C64 -179.7(8)
C60 C61 C62 C57 -52.6(10)
C60 C61 C62 C64 179.7(8)
C57 C62 C64 C65 53.1(10)
C61 C62 C64 C65 178.7(7)
C57 C62 C64 C66 179.5(8)
C61 C62 C64 C66 -54.9(10)
